data_1001682
loop_
_publ_author_name
'Kahn, A'
'Agafonov, V'
'Michel, D'
'Perez Y Jorba, M'

_publ_section_title
;
New gallium germanates with tunnel structures $-alpha Ga4 Ge O8 and Ga4
Ge3 O12
;
_journal_coden_ASTM JSSCBI
_journal_name_full 'Journal of Solid State Chemistry'
_journal_page_first 377
_journal_page_last 382
_journal_paper_doi 10.1016/0022-4596(86)90111-8
_journal_volume 65
_journal_year 1986
_chemical_formula_structural 'Ga4 (Ge O8)'
_chemical_formula_sum 'Ga4 Ge O8'
_chemical_name_systematic 'Tetragallium germanate - $-alpha'
_space_group_IT_number 12
_symmetry_cell_setting monoclinic
_symmetry_Int_Tables_number 12
_symmetry_space_group_name_Hall '-C 2y'
_symmetry_space_group_name_H-M 'C 1 2/m 1'
_cell_angle_alpha 90
_cell_angle_beta 125.06(2)
_cell_angle_gamma 90
_cell_formula_units_Z 2
_cell_length_a 12.169(3)
_cell_length_b 3.005(1)
_cell_length_c 9.414(2)
_cell_volume 281.8
_exptl_crystal_density_meas 5.5(10)
_refine_ls_R_factor_all 0.029
_cod_database_code 1001682

loop_
_symmetry_equiv_pos_as_xyz
x,y,z
x,-y,z
-x,-y,-z
-x,y,-z
1/2+x,1/2+y,z
1/2+x,1/2-y,z
1/2-x,1/2-y,-z
1/2-x,1/2+y,-z

loop_
_atom_site_label
_atom_site_type_symbol
_atom_site_symmetry_multiplicity
_atom_site_Wyckoff_symbol
_atom_site_fract_x
_atom_site_fract_y
_atom_site_fract_z
_atom_site_occupancy
_atom_site_attached_hydrogens
_atom_site_calc_flag
Ge1 Ge4+ 2 a 0. 0. 0. 1. 0 d
Ga1 Ga3+ 4 i 0.7576(1) 0. 0.3596(1) 1. 0 d
Ga2 Ga3+ 4 i 0.4621(1) 0. 0.2809(1) 1. 0 d
O1 O2- 4 i 0.1627(5) 0. 0.2183(7) 1. 0 d
O2 O2- 4 i 0.6446(5) 0. 0.4618(7) 1. 0 d
O3 O2- 4 i 0.4403(6) 0. 0.0738(7) 1. 0 d
O4 O2- 4 i 0.8912(6) 0. 0.3064(7) 1. 0 d

loop_
_atom_type_symbol
_atom_type_oxidation_number
Ge4+ 4.000
Ga3+ 3.000
O2- -2.000
